data_1548877
loop_
_publ_author_name
'Wang, Jun-Li'
'Liu, Qiang'
'Meng, Yin-Shan'
'Liu, Xin'
'Zheng, Hui'
'Shi, Quan'
'Duan, Chun-Ying'
'Liu, Tao'

_publ_section_title
;
 Fluorescence modulation <i>via</i> photoinduced spin crossover switched
 energy transfer from fluorophores to Fe<sup>II</sup> ions.
;
_journal_issue 11
_journal_name_full 'Chemical science'
_journal_page_first 2892
_journal_page_last 2897
_journal_paper_doi 10.1039/c7sc05221a
_journal_volume 9
_journal_year 2018
_chemical_formula_sum 'C60 H36 Fe N14 S2'
_chemical_formula_weight 1073.00
_space_group_IT_number 2
_space_group_name_Hall '-P 1'
_space_group_name_H-M_alt 'P -1'
_symmetry_cell_setting triclinic
_symmetry_space_group_name_Hall '-P 1'
_symmetry_space_group_name_H-M 'P -1'
_atom_sites_solution_hydrogens geom
_atom_sites_solution_primary direct
_atom_sites_solution_secondary difmap
_audit_creation_method SHELXL-97
_audit_update_record
;
2016-01-16 deposited with the CCDC.
2018-02-05 downloaded from the CCDC.
;
_cell_angle_alpha 77.665(2)
_cell_angle_beta 82.466(2)
_cell_angle_gamma 81.092(2)
_cell_formula_units_Z 1
_cell_length_a 7.9450(3)
_cell_length_b 8.8188(3)
_cell_length_c 17.5482(7)
_cell_measurement_reflns_used 9884
_cell_measurement_temperature 90(2)
_cell_measurement_theta_max 29.36
_cell_measurement_theta_min 2.38
_cell_volume 1180.51(8)
_computing_cell_refinement 'Bruker SMART'
_computing_data_collection 'Bruker SMART'
_computing_data_reduction 'Bruker SAINT'
_computing_molecular_graphics 'Bruker SHELXTL'
_computing_publication_material 'Bruker SHELXTL'
_computing_structure_refinement 'SHELXL-97 (Sheldrick, 1997)'
_computing_structure_solution 'SHELXS-97 (Sheldrick, 1990)'
_diffrn_ambient_temperature 90(2)
_diffrn_measured_fraction_theta_full 0.997
_diffrn_measured_fraction_theta_max 0.997
_diffrn_measurement_device_type 'CCD area detector'
_diffrn_measurement_method 'phi and omega scans'
_diffrn_radiation_monochromator graphite
_diffrn_radiation_source 'fine-focus sealed tube'
_diffrn_radiation_type MoK\a
_diffrn_radiation_wavelength 0.71073
_diffrn_reflns_av_R_equivalents 0.0447
_diffrn_reflns_av_sigmaI/netI 0.0340
_diffrn_reflns_limit_h_max 9
_diffrn_reflns_limit_h_min -9
_diffrn_reflns_limit_k_max 10
_diffrn_reflns_limit_k_min -10
_diffrn_reflns_limit_l_max 20
_diffrn_reflns_limit_l_min -20
_diffrn_reflns_number 22108
_diffrn_reflns_theta_full 24.99
_diffrn_reflns_theta_max 24.99
_diffrn_reflns_theta_min 2.38
_exptl_absorpt_coefficient_mu 0.469
_exptl_absorpt_correction_T_max 0.9120
_exptl_absorpt_correction_T_min 0.8957
_exptl_crystal_colour green
_exptl_crystal_density_diffrn 1.509
_exptl_crystal_density_method 'not measured'
_exptl_crystal_description block
_exptl_crystal_F_000 552
_exptl_crystal_size_max 0.24
_exptl_crystal_size_mid 0.22
_exptl_crystal_size_min 0.20
_refine_diff_density_max 0.278
_refine_diff_density_min -0.371
_refine_diff_density_rms 0.056
_refine_ls_extinction_method none
_refine_ls_goodness_of_fit_ref 1.039
_refine_ls_hydrogen_treatment mixed
_refine_ls_matrix_type full
_refine_ls_number_parameters 349
_refine_ls_number_reflns 4148
_refine_ls_number_restraints 6
_refine_ls_restrained_S_all 1.040
_refine_ls_R_factor_all 0.0429
_refine_ls_R_factor_gt 0.0345
_refine_ls_shift/su_max 0.000
_refine_ls_shift/su_mean 0.000
_refine_ls_structure_factor_coef Fsqd
_refine_ls_weighting_details 'calc w=1/[\s^2^(Fo^2^)+(0.0332P)^2^+1.0344P] where P=(Fo^2^+2Fc^2^)/3'
_refine_ls_weighting_scheme calc
_refine_ls_wR_factor_gt 0.0794
_refine_ls_wR_factor_ref 0.0821
_reflns_number_gt 3617
_reflns_number_total 4148
_reflns_threshold_expression >2sigma(I)
_cod_data_source_file c7sc05221a2.cif
_cod_data_source_block 1
_cod_depositor_comments
;
The following automatic conversions were performed:

'_symmetry_cell_setting' value 'Triclinic' changed to 'triclinic'
according to
/home/data/users/saulius/crontab/automatic-downloads/rss-feeds/RSC/lib/dictionaries/cif_core.dic
dictionary named 'cif_core.dic' version 2.4.2 from 2011-04-26.

Automatic conversion script
Id: cif_fix_values 4973 2017-02-22 13:04:09Z antanas 

 Adding full bibliography for 1548877--1548878.cif.
;
_cod_original_sg_symbol_H-M 'P-1   '
_cod_database_code 1548877

loop_
_symmetry_equiv_pos_as_xyz
'x, y, z'
'-x, -y, -z'

loop_
_atom_site_label
_atom_site_type_symbol
_atom_site_fract_x
_atom_site_fract_y
_atom_site_fract_z
_atom_site_U_iso_or_equiv
_atom_site_adp_type
_atom_site_occupancy
_atom_site_symmetry_multiplicity
_atom_site_calc_flag
_atom_site_refinement_flags
Fe1 Fe 0.5000 0.5000 0.0000 0.01005(11) Uani 1 2 d S
S1 S 0.20477(6) 0.06947(6) 0.11318(3) 0.01859(14) Uani 1 1 d .
N1 N 0.4014(2) 0.31096(19) 0.04772(9) 0.0140(4) Uani 1 1 d .
N2 N 0.63846(19) 0.47580(19) 0.09111(9) 0.0121(3) Uani 1 1 d .
N3 N 0.33375(19) 0.61006(19) 0.06929(9) 0.0120(3) Uani 1 1 d .
N4 N 0.16559(19) 0.67475(19) 0.06964(9) 0.0130(4) Uani 1 1 d .
N5 N 0.25806(19) 0.68079(19) 0.18185(9) 0.0110(3) Uani 1 1 d .
N6 N 0.2819(2) 0.72793(19) 0.25132(9) 0.0136(4) Uani 1 1 d .
N7 N -0.1032(2) 0.8179(2) 0.22902(9) 0.0151(4) Uani 1 1 d .
C1 C 0.3198(2) 0.2118(2) 0.07459(11) 0.0116(4) Uani 1 1 d .
C2 C 0.7978(2) 0.4003(2) 0.09820(12) 0.0159(4) Uani 1 1 d .
H2 H 0.8544 0.3511 0.0570 0.019 Uiso 1 1 calc R
C3 C 0.8825(3) 0.3915(2) 0.16337(12) 0.0183(5) Uani 1 1 d .
H3 H 0.9948 0.3365 0.1666 0.022 Uiso 1 1 calc R
C4 C 0.8029(3) 0.4632(2) 0.22367(12) 0.0166(4) Uani 1 1 d .
H4 H 0.8598 0.4584 0.2687 0.020 Uiso 1 1 calc R
C5 C 0.6387(2) 0.5424(2) 0.21754(11) 0.0148(4) Uani 1 1 d .
H5 H 0.5811 0.5933 0.2580 0.018 Uiso 1 1 calc R
C6 C 0.5613(2) 0.5452(2) 0.15127(11) 0.0115(4) Uani 1 1 d .
C7 C 0.3885(2) 0.6159(2) 0.13603(11) 0.0117(4) Uani 1 1 d .
C8 C 0.1212(2) 0.7194(2) 0.13712(11) 0.0122(4) Uani 1 1 d .
C9 C -0.0489(2) 0.8058(2) 0.15467(11) 0.0128(4) Uani 1 1 d .
C10 C -0.1448(3) 0.8707(2) 0.09209(13) 0.0196(5) Uani 1 1 d U
H10 H -0.1006 0.8607 0.0401 0.023 Uiso 1 1 calc R
C11 C -0.3057(3) 0.9500(3) 0.10708(13) 0.0235(5) Uani 1 1 d .
H11 H -0.3751 0.9943 0.0656 0.028 Uiso 1 1 calc R
C12 C -0.3642(3) 0.9638(3) 0.18326(13) 0.0216(5) Uani 1 1 d .
H12 H -0.4743 1.0177 0.1953 0.026 Uiso 1 1 calc R
C13 C -0.2591(2) 0.8976(2) 0.24150(12) 0.0179(5) Uani 1 1 d .
H13 H -0.2995 0.9090 0.2936 0.021 Uiso 1 1 calc R
C14 C 0.1761(2) 0.6789(2) 0.30974(12) 0.0150(4) Uani 1 1 d .
H14 H 0.0980 0.6111 0.3047 0.018 Uiso 1 1 calc R
C15 C 0.1766(3) 0.7281(2) 0.38410(11) 0.0150(4) Uani 1 1 d .
C16 C 0.3171(3) 0.7937(2) 0.39733(12) 0.0179(4) Uani 1 1 d .
H16 H 0.4120 0.8026 0.3583 0.021 Uiso 1 1 calc R
C17 C 0.3209(3) 0.8453(2) 0.46538(12) 0.0181(5) Uani 1 1 d .
H17 H 0.4181 0.8889 0.4729 0.022 Uiso 1 1 calc R
C18 C 0.1827(3) 0.8346(2) 0.52405(12) 0.0162(4) Uani 1 1 d .
C19 C 0.1810(3) 0.8904(2) 0.59526(12) 0.0195(5) Uani 1 1 d .
H19 H 0.2771 0.9350 0.6034 0.023 Uiso 1 1 calc R
C20 C 0.0475(3) 0.8813(2) 0.65053(12) 0.0202(5) Uani 1 1 d .
H20 H 0.0505 0.9199 0.6968 0.024 Uiso 1 1 calc R
C21 C -0.0997(3) 0.8143(2) 0.64107(12) 0.0174(4) Uani 1 1 d .
C22 C -0.2411(3) 0.8046(2) 0.69796(12) 0.0212(5) Uani 1 1 d .
H22 H -0.2394 0.8409 0.7450 0.025 Uiso 1 1 calc R
C23 C -0.3828(3) 0.7426(3) 0.68609(12) 0.0225(5) Uani 1 1 d .
H23 H -0.4782 0.7374 0.7249 0.027 Uiso 1 1 calc R
C24 C -0.3870(3) 0.6883(2) 0.61821(12) 0.0208(5) Uani 1 1 d .
H24 H -0.4852 0.6454 0.6112 0.025 Uiso 1 1 calc R
C25 C -0.2499(3) 0.6954(2) 0.55971(12) 0.0172(4) Uani 1 1 d .
C26 C -0.2506(3) 0.6437(2) 0.48766(12) 0.0186(5) Uani 1 1 d .
H26 H -0.3479 0.6012 0.4792 0.022 Uiso 1 1 calc R
C27 C -0.1172(3) 0.6536(2) 0.43168(12) 0.0165(4) Uani 1 1 d .
H27 H -0.1235 0.6191 0.3845 0.020 Uiso 1 1 calc R
C28 C 0.0344(3) 0.7148(2) 0.44133(11) 0.0152(4) Uani 1 1 d .
C29 C 0.0386(3) 0.7689(2) 0.51205(11) 0.0149(4) Uani 1 1 d .
C30 C -0.1029(3) 0.7589(2) 0.57106(11) 0.0158(4) Uani 1 1 d .

loop_
_atom_site_aniso_label
_atom_site_aniso_U_11
_atom_site_aniso_U_22
_atom_site_aniso_U_33
_atom_site_aniso_U_23
_atom_site_aniso_U_13
_atom_site_aniso_U_12
Fe1 0.0083(2) 0.0123(2) 0.0094(2) -0.00325(16) -0.00077(15) 0.00091(15)
S1 0.0197(3) 0.0173(3) 0.0189(3) -0.0005(2) -0.0029(2) -0.0065(2)
N1 0.0128(8) 0.0147(9) 0.0146(9) -0.0050(7) -0.0013(7) 0.0008(7)
N2 0.0106(8) 0.0130(9) 0.0118(8) -0.0020(7) 0.0001(6) -0.0002(7)
N3 0.0088(8) 0.0138(9) 0.0129(8) -0.0024(7) -0.0010(6) 0.0000(7)
N4 0.0089(8) 0.0159(9) 0.0141(9) -0.0040(7) -0.0008(6) 0.0003(7)
N5 0.0096(8) 0.0146(9) 0.0094(8) -0.0047(7) -0.0006(6) 0.0000(7)
N6 0.0127(8) 0.0184(9) 0.0106(8) -0.0066(7) -0.0028(7) 0.0019(7)
N7 0.0112(8) 0.0206(9) 0.0152(9) -0.0085(7) -0.0004(7) -0.0011(7)
C1 0.0095(9) 0.0143(10) 0.0102(10) -0.0040(8) -0.0038(8) 0.0052(8)
C2 0.0125(10) 0.0174(11) 0.0163(10) -0.0035(8) -0.0008(8) 0.0021(8)
C3 0.0111(10) 0.0205(11) 0.0227(11) -0.0044(9) -0.0049(8) 0.0029(8)
C4 0.0162(10) 0.0161(11) 0.0184(11) -0.0019(9) -0.0072(8) -0.0020(8)
C5 0.0146(10) 0.0160(11) 0.0142(10) -0.0047(8) -0.0006(8) -0.0012(8)
C6 0.0106(9) 0.0106(10) 0.0125(10) -0.0012(8) -0.0004(8) -0.0009(8)
C7 0.0120(9) 0.0118(10) 0.0110(10) -0.0026(8) -0.0002(8) -0.0012(8)
C8 0.0109(9) 0.0128(10) 0.0133(10) -0.0032(8) -0.0019(8) -0.0019(8)
C9 0.0105(9) 0.0136(10) 0.0152(10) -0.0049(8) -0.0006(8) -0.0019(8)
C10 0.0187(8) 0.0219(8) 0.0178(8) -0.0047(7) -0.0016(7) -0.0011(7)
C11 0.0165(11) 0.0298(13) 0.0226(12) -0.0059(10) -0.0064(9) 0.0066(9)
C12 0.0112(10) 0.0264(12) 0.0278(12) -0.0126(10) -0.0035(9) 0.0066(9)
C13 0.0123(10) 0.0256(12) 0.0181(11) -0.0123(9) 0.0019(8) -0.0015(9)
C14 0.0111(10) 0.0160(11) 0.0173(11) -0.0035(8) -0.0034(8) 0.0023(8)
C15 0.0164(10) 0.0139(10) 0.0136(10) -0.0031(8) -0.0026(8) 0.0032(8)
C16 0.0146(10) 0.0206(11) 0.0167(11) -0.0035(9) 0.0007(8) 0.0005(9)
C17 0.0159(10) 0.0202(11) 0.0189(11) -0.0042(9) -0.0048(8) -0.0012(9)
C18 0.0176(10) 0.0147(11) 0.0150(10) -0.0029(8) -0.0044(8) 0.0039(8)
C19 0.0216(11) 0.0185(11) 0.0195(11) -0.0053(9) -0.0081(9) 0.0015(9)
C20 0.0261(12) 0.0195(11) 0.0150(11) -0.0057(9) -0.0072(9) 0.0046(9)
C21 0.0216(11) 0.0154(11) 0.0126(10) -0.0005(8) -0.0041(8) 0.0048(9)
C22 0.0276(12) 0.0211(12) 0.0126(10) -0.0047(9) -0.0014(9) 0.0047(9)
C23 0.0231(11) 0.0255(12) 0.0151(11) -0.0024(9) 0.0049(9) 0.0009(10)
C24 0.0211(11) 0.0200(12) 0.0184(11) -0.0005(9) -0.0004(9) -0.0001(9)
C25 0.0180(10) 0.0166(11) 0.0146(10) -0.0011(8) -0.0030(8) 0.0033(8)
C26 0.0161(10) 0.0196(11) 0.0198(11) -0.0030(9) -0.0036(9) -0.0013(9)
C27 0.0173(10) 0.0189(11) 0.0134(10) -0.0053(8) -0.0035(8) 0.0017(9)
C28 0.0164(10) 0.0132(10) 0.0138(10) -0.0011(8) -0.0032(8) 0.0038(8)
C29 0.0162(10) 0.0131(10) 0.0135(10) -0.0014(8) -0.0041(8) 0.0047(8)
C30 0.0178(10) 0.0141(10) 0.0125(10) -0.0005(8) -0.0028(8) 0.0051(8)

loop_
_atom_type_symbol
_atom_type_description
_atom_type_scat_dispersion_real
_atom_type_scat_dispersion_imag
_atom_type_scat_source
C C 0.0033 0.0016 'International Tables Vol C Tables 4.2.6.8 and 6.1.1.4'
H H 0.0000 0.0000 'International Tables Vol C Tables 4.2.6.8 and 6.1.1.4'
N N 0.0061 0.0033 'International Tables Vol C Tables 4.2.6.8 and 6.1.1.4'
S S 0.1246 0.1234 'International Tables Vol C Tables 4.2.6.8 and 6.1.1.4'
Fe Fe 0.3463 0.8444 'International Tables Vol C Tables 4.2.6.8 and 6.1.1.4'

loop_
_geom_angle_atom_site_label_1
_geom_angle_atom_site_label_2
_geom_angle_atom_site_label_3
_geom_angle
_geom_angle_site_symmetry_1
_geom_angle_site_symmetry_3
N1 Fe1 N1 180.00(10) 2_665 .
N1 Fe1 N3 88.05(7) 2_665 2_665
N1 Fe1 N3 91.95(7) . 2_665
N1 Fe1 N3 91.95(7) 2_665 .
N1 Fe1 N3 88.05(7) . .
N3 Fe1 N3 180.00(11) 2_665 .
N1 Fe1 N2 91.13(6) 2_665 2_665
N1 Fe1 N2 88.87(6) . 2_665
N3 Fe1 N2 80.27(6) 2_665 2_665
N3 Fe1 N2 99.73(6) . 2_665
N1 Fe1 N2 88.87(6) 2_665 .
N1 Fe1 N2 91.13(6) . .
N3 Fe1 N2 99.73(6) 2_665 .
N3 Fe1 N2 80.28(6) . .
N2 Fe1 N2 180.00(5) 2_665 .
C1 N1 Fe1 169.94(15) . .
C2 N2 C6 117.26(16) . .
C2 N2 Fe1 126.99(13) . .
C6 N2 Fe1 115.75(12) . .
C7 N3 N4 108.75(15) . .
C7 N3 Fe1 114.67(13) . .
N4 N3 Fe1 136.35(12) . .
C8 N4 N3 107.04(15) . .
C7 N5 C8 105.28(15) . .
C7 N5 N6 123.09(15) . .
C8 N5 N6 130.01(15) . .
C14 N6 N5 113.23(16) . .
C9 N7 C13 116.55(17) . .
N1 C1 S1 179.6(2) . .
N2 C2 C3 122.41(19) . .
N2 C2 H2 118.8 . .
C3 C2 H2 118.8 . .
C4 C3 C2 119.66(18) . .
C4 C3 H3 120.2 . .
C2 C3 H3 120.2 . .
C3 C4 C5 118.96(19) . .
C3 C4 H4 120.5 . .
C5 C4 H4 120.5 . .
C6 C5 C4 118.33(18) . .
C6 C5 H5 120.8 . .
C4 C5 H5 120.8 . .
N2 C6 C5 123.37(17) . .
N2 C6 C7 110.40(16) . .
C5 C6 C7 126.20(18) . .
N3 C7 N5 109.29(16) . .
N3 C7 C6 118.83(17) . .
N5 C7 C6 131.64(17) . .
N4 C8 N5 109.59(16) . .
N4 C8 C9 121.45(17) . .
N5 C8 C9 128.85(17) . .
N7 C9 C10 123.50(18) . .
N7 C9 C8 119.17(17) . .
C10 C9 C8 117.33(17) . .
C11 C10 C9 118.5(2) . .
C11 C10 H10 120.7 . .
C9 C10 H10 120.7 . .
C10 C11 C12 118.9(2) . .
C10 C11 H11 120.5 . .
C12 C11 H11 120.5 . .
C13 C12 C11 118.53(19) . .
C13 C12 H12 120.7 . .
C11 C12 H12 120.7 . .
N7 C13 C12 123.98(19) . .
N7 C13 H13 118.0 . .
C12 C13 H13 118.0 . .
N6 C14 C15 119.51(18) . .
N6 C14 H14 120.2 . .
C15 C14 H14 120.2 . .
C16 C15 C28 119.95(18) . .
C16 C15 C14 119.48(18) . .
C28 C15 C14 120.54(18) . .
C17 C16 C15 121.42(19) . .
C17 C16 H16 119.3 . .
C15 C16 H16 119.3 . .
C16 C17 C18 120.79(19) . .
C16 C17 H17 119.6 . .
C18 C17 H17 119.6 . .
C17 C18 C29 118.92(18) . .
C17 C18 C19 122.21(19) . .
C29 C18 C19 118.87(19) . .
C20 C19 C18 121.7(2) . .
C20 C19 H19 119.2 . .
C18 C19 H19 119.2 . .
C19 C20 C21 121.2(2) . .
C19 C20 H20 119.4 . .
C21 C20 H20 119.4 . .
C22 C21 C30 119.3(2) . .
C22 C21 C20 122.05(19) . .
C30 C21 C20 118.63(19) . .
C23 C22 C21 120.5(2) . .
C23 C22 H22 119.7 . .
C21 C22 H22 119.7 . .
C24 C23 C22 120.6(2) . .
C24 C23 H23 119.7 . .
C22 C23 H23 119.7 . .
C23 C24 C25 121.2(2) . .
C23 C24 H24 119.4 . .
C25 C24 H24 119.4 . .
C24 C25 C30 118.89(19) . .
C24 C25 C26 123.0(2) . .
C30 C25 C26 118.10(18) . .
C27 C26 C25 121.8(2) . .
C27 C26 H26 119.1 . .
C25 C26 H26 119.1 . .
C26 C27 C28 121.82(19) . .
C26 C27 H27 119.1 . .
C28 C27 H27 119.1 . .
C15 C28 C29 118.48(18) . .
C15 C28 C27 123.68(18) . .
C29 C28 C27 117.81(18) . .
C18 C29 C30 119.29(18) . .
C18 C29 C28 120.45(18) . .
C30 C29 C28 120.26(19) . .
C21 C30 C25 119.48(19) . .
C21 C30 C29 120.31(19) . .
C25 C30 C29 120.20(18) . .

loop_
_geom_bond_atom_site_label_1
_geom_bond_atom_site_label_2
_geom_bond_distance
_geom_bond_site_symmetry_2
Fe1 N1 1.9315(17) 2_665
Fe1 N1 1.9315(17) .
Fe1 N3 1.9625(15) 2_665
Fe1 N3 1.9625(15) .
Fe1 N2 2.0137(16) 2_665
Fe1 N2 2.0137(16) .
S1 C1 1.643(2) .
N1 C1 1.152(3) .
N2 C2 1.344(2) .
N2 C6 1.362(2) .
N3 C7 1.315(2) .
N3 N4 1.369(2) .
N4 C8 1.315(2) .
N5 C7 1.357(2) .
N5 C8 1.382(2) .
N5 N6 1.413(2) .
N6 C14 1.281(3) .
N7 C9 1.341(3) .
N7 C13 1.342(3) .
C2 C3 1.384(3) .
C2 H2 0.9500 .
C3 C4 1.380(3) .
C3 H3 0.9500 .
C4 C5 1.387(3) .
C4 H4 0.9500 .
C5 C6 1.379(3) .
C5 H5 0.9500 .
C6 C7 1.451(3) .
C8 C9 1.474(3) .
C9 C10 1.389(3) .
C10 C11 1.381(3) .
C10 H10 0.9500 .
C11 C12 1.381(3) .
C11 H11 0.9500 .
C12 C13 1.378(3) .
C12 H12 0.9500 .
C13 H13 0.9500 .
C14 C15 1.461(3) .
C14 H14 0.9500 .
C15 C16 1.400(3) .
C15 C28 1.411(3) .
C16 C17 1.371(3) .
C16 H16 0.9500 .
C17 C18 1.403(3) .
C17 H17 0.9500 .
C18 C29 1.418(3) .
C18 C19 1.435(3) .
C19 C20 1.340(3) .
C19 H19 0.9500 .
C20 C21 1.432(3) .
C20 H20 0.9500 .
C21 C22 1.402(3) .
C21 C30 1.420(3) .
C22 C23 1.383(3) .
C22 H22 0.9500 .
C23 C24 1.381(3) .
C23 H23 0.9500 .
C24 C25 1.395(3) .
C24 H24 0.9500 .
C25 C30 1.424(3) .
C25 C26 1.434(3) .
C26 C27 1.347(3) .
C26 H26 0.9500 .
C27 C28 1.437(3) .
C27 H27 0.9500 .
C28 C29 1.427(3) .
C29 C30 1.425(3) .
